data_7158076
loop_
_publ_author_name
'Xu, Hui'
'Huang, Rong-Lu'
'Shu, Zhu'
'Hong, Ran'
'Zhang, Ze'

_publ_section_title
;
 Chemoselective synthesis of 5,4'-imidazolinyl spirobarbiturates
 <i>via</i> NBS-promoted cyclization of unsaturated barbiturates and
 amidines.
;
_journal_issue 22
_journal_name_full 'Organic &amp; biomolecular chemistry'
_journal_page_first 4978
_journal_page_last 4985
_journal_paper_doi 10.1039/d1ob00508a
_journal_volume 19
_journal_year 2021
_chemical_formula_moiety 'C27 H23 Br N4 O3'
_chemical_formula_sum 'C27 H23 Br N4 O3'
_chemical_formula_weight 531.40
_space_group_crystal_system orthorhombic
_space_group_IT_number 61
_space_group_name_Hall '-P 2ac 2ab'
_space_group_name_H-M_alt 'P b c a'
_atom_sites_solution_hydrogens geom
_atom_sites_solution_primary dual
_audit_creation_date 2020-01-14
_audit_creation_method
;
Olex2 1.3
(compiled Nov 21 2019 18:26:39 for OlexSys, GUI svn.r6003)
;
_audit_update_record
;
2020-02-08 deposited with the CCDC.	2021-05-10 downloaded from the CCDC.
;
_cell_angle_alpha 90
_cell_angle_beta 90
_cell_angle_gamma 90
_cell_formula_units_Z 8
_cell_length_a 8.3195(3)
_cell_length_b 18.8155(8)
_cell_length_c 30.0395(15)
_cell_measurement_reflns_used 9949
_cell_measurement_temperature 173
_cell_measurement_theta_max 27.445
_cell_measurement_theta_min 2.554
_cell_volume 4702.2(4)
_computing_cell_refinement 'SAINT v8.37A (Bruker, 2015)'
_computing_data_reduction 'SAINT v8.37A (Bruker, 2015)'
_computing_molecular_graphics 'Olex2 1.3 (Dolomanov et al., 2009)'
_computing_publication_material 'Olex2 1.3 (Dolomanov et al., 2009)'
_computing_structure_refinement 'SHELXL 2018/3 (Sheldrick, 2015)'
_computing_structure_solution 'ShelXT (Sheldrick, 2015)'
_diffrn_ambient_temperature 173
_diffrn_measured_fraction_theta_full 0.997
_diffrn_measured_fraction_theta_max 0.997
_diffrn_measurement_device_type 'Bruker APEX-II CCD'
_diffrn_measurement_method '\f and \w scans'
_diffrn_radiation_type MoK\a
_diffrn_radiation_wavelength 0.71073
_diffrn_reflns_av_R_equivalents 0.0491
_diffrn_reflns_av_unetI/netI 0.0363
_diffrn_reflns_Laue_measured_fraction_full 0.997
_diffrn_reflns_Laue_measured_fraction_max 0.997
_diffrn_reflns_limit_h_max 10
_diffrn_reflns_limit_h_min -9
_diffrn_reflns_limit_k_max 21
_diffrn_reflns_limit_k_min -24
_diffrn_reflns_limit_l_max 26
_diffrn_reflns_limit_l_min -38
_diffrn_reflns_number 30027
_diffrn_reflns_point_group_measured_fraction_full 0.997
_diffrn_reflns_point_group_measured_fraction_max 0.997
_diffrn_reflns_theta_full 25.242
_diffrn_reflns_theta_max 27.484
_diffrn_reflns_theta_min 2.269
_diffrn_source_current 40.0
_diffrn_source_power 2.0
_diffrn_source_voltage 50.0
_diffrn_standards_number 0
_exptl_absorpt_coefficient_mu 1.787
_exptl_absorpt_correction_T_max 0.7456
_exptl_absorpt_correction_T_min 0.4186
_exptl_absorpt_correction_type multi-scan
_exptl_absorpt_process_details
;
SADABS-2014/5 (Bruker,2014/5) was used for absorption correction.
wR2(int) was 0.1001 before and 0.0505 after correction.
The Ratio of minimum to maximum transmission is 0.5614.
The \l/2 correction factor is 0.00150.
;
_exptl_crystal_colour colourless
_exptl_crystal_colour_primary colourless
_exptl_crystal_density_diffrn 1.501
_exptl_crystal_description block
_exptl_crystal_F_000 2176
_exptl_crystal_size_max 0.15
_exptl_crystal_size_mid 0.12
_exptl_crystal_size_min 0.1
_refine_diff_density_max 0.435
_refine_diff_density_min -0.524
_refine_diff_density_rms 0.057
_refine_ls_extinction_method none
_refine_ls_goodness_of_fit_ref 1.036
_refine_ls_hydrogen_treatment constr
_refine_ls_matrix_type full
_refine_ls_number_parameters 318
_refine_ls_number_reflns 5385
_refine_ls_number_restraints 0
_refine_ls_restrained_S_all 1.036
_refine_ls_R_factor_all 0.0436
_refine_ls_R_factor_gt 0.0324
_refine_ls_shift/su_max 0.001
_refine_ls_shift/su_mean 0.000
_refine_ls_structure_factor_coef Fsqd
_refine_ls_weighting_details 'w=1/[\s^2^(Fo^2^)+(0.0303P)^2^+3.1381P] where P=(Fo^2^+2Fc^2^)/3'
_refine_ls_weighting_scheme calc
_refine_ls_wR_factor_gt 0.0745
_refine_ls_wR_factor_ref 0.0796
_reflns_Friedel_coverage 0.000
_reflns_number_gt 4439
_reflns_number_total 5385
_reflns_threshold_expression 'I > 2\s(I)'
_cod_data_source_file d1ob00508a2.cif
_cod_data_source_block a
_cod_depositor_comments 'Adding full bibliography for 7158076.cif.'
_cod_database_code 7158076
_shelx_shelxl_version_number 2018/3
_shelx_space_group_comment
;
The symmetry employed for this shelxl refinement is uniquely defined
by the following loop, which should always be used as a source of
symmetry information in preference to the above space-group names.
They are only intended as comments.
;
_shelx_estimated_absorpt_t_max 0.842
_shelx_estimated_absorpt_t_min 0.775
_olex2_refinement_description
;
1. Fixed Uiso
 At 1.2 times of:
  All C(H) groups, All C(H,H) groups
 At 1.5 times of:
  All C(H,H,H) groups
2.a Ternary CH refined with riding coordinates:
 C15(H15)
2.b Secondary CH2 refined with riding coordinates:
 C7(H7A,H7B)
2.c Aromatic/amide H refined with riding coordinates:
 C1(H1), C2(H2), C3(H3), C5(H5), C6(H6), C8(H8), C9(H9), C11(H11), C12(H12),
 C13(H13), C18(H18), C19(H19), C20(H20), C21(H21)
2.d Idealised Me refined as rotating group:
 C26(H26A,H26B,H26C), C27(H27A,H27B,H27C)
;
_olex2_submission_special_instructions 'No special instructions were received'

loop_
_space_group_symop_operation_xyz
'x, y, z'
'-x+1/2, -y, z+1/2'
'-x, y+1/2, -z+1/2'
'x+1/2, -y+1/2, -z'
'-x, -y, -z'
'x-1/2, y, -z-1/2'
'x, -y-1/2, z-1/2'
'-x-1/2, y-1/2, z'

loop_
_atom_site_label
_atom_site_type_symbol
_atom_site_fract_x
_atom_site_fract_y
_atom_site_fract_z
_atom_site_U_iso_or_equiv
_atom_site_adp_type
_atom_site_occupancy
_atom_site_site_symmetry_order
_atom_site_calc_flag
_atom_site_refinement_flags_posn
_atom_site_refinement_flags_adp
_atom_site_refinement_flags_occupancy
_atom_site_disorder_assembly
_atom_site_disorder_group
Br1 Br 0.45832(3) 0.53853(2) 0.68517(2) 0.02861(7) Uani 1 1 d . . . . .
O1 O 0.34534(19) 0.32073(8) 0.69202(5) 0.0355(4) Uani 1 1 d . . . . .
O2 O 0.19196(17) 0.46436(7) 0.57103(5) 0.0279(3) Uani 1 1 d . . . . .
O3 O -0.0154(2) 0.49752(10) 0.70863(6) 0.0439(4) Uani 1 1 d . . . . .
N1 N 0.16627(18) 0.40913(8) 0.70097(5) 0.0214(3) Uani 1 1 d . . . . .
N2 N 0.08223(19) 0.47881(9) 0.63924(6) 0.0237(4) Uani 1 1 d . . . . .
N3 N 0.26330(17) 0.32722(8) 0.60048(5) 0.0185(3) Uani 1 1 d . . . . .
N4 N 0.53148(17) 0.34625(8) 0.59245(5) 0.0185(3) Uani 1 1 d . . . . .
C1 C 0.8219(3) 0.20321(12) 0.71516(8) 0.0362(5) Uani 1 1 d . . . . .
H1 H 0.850922 0.177986 0.741354 0.043 Uiso 1 1 calc R U . . .
C2 C 0.9298(3) 0.24919(13) 0.69543(9) 0.0399(6) Uani 1 1 d . . . . .
H2 H 1.034071 0.255012 0.707783 0.048 Uiso 1 1 calc R U . . .
C3 C 0.8865(2) 0.28684(11) 0.65773(8) 0.0322(5) Uani 1 1 d . . . . .
H3 H 0.961613 0.318282 0.644340 0.039 Uiso 1 1 calc R U . . .
C4 C 0.7341(2) 0.27915(9) 0.63921(7) 0.0213(4) Uani 1 1 d . . . . .
C5 C 0.6278(2) 0.23193(11) 0.65892(7) 0.0269(4) Uani 1 1 d . . . . .
H5 H 0.523856 0.225447 0.646470 0.032 Uiso 1 1 calc R U . . .
C6 C 0.6715(3) 0.19416(12) 0.69652(8) 0.0329(5) Uani 1 1 d . . . . .
H6 H 0.597697 0.161801 0.709604 0.040 Uiso 1 1 calc R U . . .
C7 C 0.6953(2) 0.31815(10) 0.59642(7) 0.0220(4) Uani 1 1 d . . . . .
H7A H 0.771531 0.358244 0.593289 0.026 Uiso 1 1 calc R U . . .
H7B H 0.714552 0.285367 0.571198 0.026 Uiso 1 1 calc R U . . .
C8 C 0.5058(2) 0.17933(12) 0.49090(7) 0.0295(5) Uani 1 1 d . . . . .
H8 H 0.574226 0.177250 0.465621 0.035 Uiso 1 1 calc R U . . .
C9 C 0.5025(2) 0.23978(11) 0.51716(7) 0.0240(4) Uani 1 1 d . . . . .
H9 H 0.568086 0.279373 0.509715 0.029 Uiso 1 1 calc R U . . .
C10 C 0.4033(2) 0.24269(9) 0.55450(6) 0.0184(4) Uani 1 1 d . . . . .
C11 C 0.3026(2) 0.18576(10) 0.56414(7) 0.0225(4) Uani 1 1 d . . . . .
H11 H 0.232034 0.188055 0.588951 0.027 Uiso 1 1 calc R U . . .
C12 C 0.3055(2) 0.12563(10) 0.53747(7) 0.0278(4) Uani 1 1 d . . . . .
H12 H 0.236004 0.086887 0.543890 0.033 Uiso 1 1 calc R U . . .
C13 C 0.4091(2) 0.12188(11) 0.50156(7) 0.0295(5) Uani 1 1 d . . . . .
H13 H 0.413924 0.079787 0.484150 0.035 Uiso 1 1 calc R U . . .
C14 C 0.3969(2) 0.30595(9) 0.58379(6) 0.0160(3) Uani 1 1 d . . . . .
C15 C 0.4851(2) 0.40582(9) 0.62080(6) 0.0170(4) Uani 1 1 d . . . . .
H15 H 0.540877 0.400768 0.650120 0.020 Uiso 1 1 calc R U . . .
C16 C 0.2990(2) 0.39032(9) 0.62776(6) 0.0171(4) Uani 1 1 d . . . . .
C17 C 0.5322(2) 0.47699(9) 0.60040(6) 0.0183(4) Uani 1 1 d . . . . .
C18 C 0.5892(2) 0.48161(10) 0.55698(7) 0.0235(4) Uani 1 1 d . . . . .
H18 H 0.592261 0.439898 0.539186 0.028 Uiso 1 1 calc R U . . .
C19 C 0.6417(2) 0.54527(11) 0.53891(7) 0.0272(4) Uani 1 1 d . . . . .
H19 H 0.681235 0.546762 0.509250 0.033 Uiso 1 1 calc R U . . .
C20 C 0.6363(2) 0.60681(11) 0.56430(7) 0.0286(4) Uani 1 1 d . . . . .
H20 H 0.672308 0.650593 0.552109 0.034 Uiso 1 1 calc R U . . .
C21 C 0.5784(2) 0.60421(10) 0.60744(7) 0.0245(4) Uani 1 1 d . . . . .
H21 H 0.573166 0.646235 0.624915 0.029 Uiso 1 1 calc R U . . .
C22 C 0.5282(2) 0.53990(9) 0.62493(6) 0.0198(4) Uani 1 1 d . . . . .
C23 C 0.2724(2) 0.36995(10) 0.67614(6) 0.0207(4) Uani 1 1 d . . . . .
C24 C 0.1895(2) 0.44827(9) 0.60988(6) 0.0194(4) Uani 1 1 d . . . . .
C25 C 0.0734(2) 0.46421(11) 0.68464(7) 0.0256(4) Uani 1 1 d . . . . .
C26 C -0.0266(3) 0.53412(12) 0.62221(9) 0.0370(5) Uani 1 1 d . . . . .
H26A H 0.019117 0.581101 0.628403 0.055 Uiso 1 1 calc R U . . .
H26B H -0.131365 0.529880 0.636883 0.055 Uiso 1 1 calc R U . . .
H26C H -0.040004 0.528241 0.590012 0.055 Uiso 1 1 calc R U . . .
C27 C 0.1532(3) 0.39430(12) 0.74888(7) 0.0324(5) Uani 1 1 d . . . . .
H27A H 0.215607 0.351649 0.756103 0.049 Uiso 1 1 calc R U . . .
H27B H 0.040224 0.386572 0.756688 0.049 Uiso 1 1 calc R U . . .
H27C H 0.195232 0.434802 0.765776 0.049 Uiso 1 1 calc R U . . .

loop_
_atom_site_aniso_label
_atom_site_aniso_U_11
_atom_site_aniso_U_22
_atom_site_aniso_U_33
_atom_site_aniso_U_23
_atom_site_aniso_U_13
_atom_site_aniso_U_12
Br1 0.03790(12) 0.02357(11) 0.02435(12) -0.00657(8) 0.00432(8) -0.00638(8)
O1 0.0422(9) 0.0371(9) 0.0273(9) 0.0101(7) 0.0076(7) 0.0180(7)
O2 0.0347(8) 0.0277(7) 0.0213(8) 0.0036(6) -0.0018(6) 0.0061(6)
O3 0.0478(9) 0.0481(10) 0.0358(10) -0.0006(8) 0.0147(8) 0.0231(8)
N1 0.0223(8) 0.0248(8) 0.0171(8) -0.0009(6) 0.0038(6) 0.0011(6)
N2 0.0203(7) 0.0237(8) 0.0270(9) 0.0007(7) 0.0012(7) 0.0058(6)
N3 0.0193(7) 0.0161(7) 0.0202(8) -0.0025(6) -0.0002(6) -0.0006(6)
N4 0.0162(7) 0.0156(7) 0.0239(8) -0.0033(6) -0.0003(6) 0.0005(6)
C1 0.0475(13) 0.0336(12) 0.0275(12) -0.0018(9) -0.0071(10) 0.0150(10)
C2 0.0383(12) 0.0333(12) 0.0480(15) -0.0060(11) -0.0228(11) 0.0030(10)
C3 0.0277(10) 0.0241(10) 0.0449(14) -0.0037(9) -0.0100(10) -0.0029(8)
C4 0.0190(9) 0.0174(9) 0.0276(11) -0.0059(7) -0.0008(8) 0.0049(7)
C5 0.0201(9) 0.0292(11) 0.0315(12) 0.0011(9) 0.0010(8) 0.0044(8)
C6 0.0337(11) 0.0337(12) 0.0315(12) 0.0050(9) 0.0068(9) 0.0098(9)
C7 0.0153(8) 0.0215(9) 0.0293(11) -0.0020(8) 0.0030(7) 0.0010(7)
C8 0.0286(10) 0.0366(12) 0.0234(11) -0.0104(9) 0.0014(8) 0.0030(9)
C9 0.0239(9) 0.0242(10) 0.0240(11) -0.0030(8) 0.0015(8) -0.0027(7)
C10 0.0192(8) 0.0162(8) 0.0197(10) -0.0009(7) -0.0027(7) 0.0009(6)
C11 0.0241(9) 0.0199(9) 0.0235(10) 0.0011(8) 0.0000(8) -0.0009(7)
C12 0.0338(10) 0.0159(9) 0.0336(12) -0.0003(8) -0.0074(9) -0.0035(8)
C13 0.0336(10) 0.0222(10) 0.0326(12) -0.0095(9) -0.0078(9) 0.0047(8)
C14 0.0186(8) 0.0141(8) 0.0154(9) 0.0014(7) -0.0008(7) -0.0010(6)
C15 0.0177(8) 0.0161(9) 0.0172(9) -0.0018(7) -0.0009(7) -0.0003(6)
C16 0.0182(8) 0.0155(8) 0.0176(9) -0.0015(7) 0.0010(7) 0.0012(6)
C17 0.0171(8) 0.0165(9) 0.0214(9) 0.0013(7) -0.0038(7) -0.0009(6)
C18 0.0261(9) 0.0227(10) 0.0218(10) -0.0018(8) -0.0013(8) -0.0003(7)
C19 0.0296(10) 0.0307(11) 0.0214(10) 0.0066(8) -0.0011(8) -0.0028(8)
C20 0.0293(10) 0.0219(10) 0.0345(12) 0.0090(9) -0.0051(9) -0.0047(8)
C21 0.0250(9) 0.0176(9) 0.0308(11) 0.0003(8) -0.0057(8) -0.0011(7)
C22 0.0196(8) 0.0193(9) 0.0206(9) -0.0009(7) -0.0020(7) 0.0005(7)
C23 0.0204(8) 0.0216(9) 0.0201(10) -0.0003(7) 0.0003(7) -0.0002(7)
C24 0.0190(8) 0.0176(9) 0.0216(10) -0.0010(7) -0.0019(7) -0.0012(7)
C25 0.0225(9) 0.0274(10) 0.0268(11) -0.0020(8) 0.0045(8) 0.0034(7)
C26 0.0297(11) 0.0377(13) 0.0435(14) 0.0088(10) 0.0057(10) 0.0182(9)
C27 0.0370(11) 0.0400(12) 0.0203(11) -0.0004(9) 0.0056(9) 0.0049(9)

loop_
_atom_type_symbol
_atom_type_description
_atom_type_scat_dispersion_real
_atom_type_scat_dispersion_imag
_atom_type_scat_source
C C 0.0033 0.0016 'International Tables Vol C Tables 4.2.6.8 and 6.1.1.4'
H H 0.0000 0.0000 'International Tables Vol C Tables 4.2.6.8 and 6.1.1.4'
Br Br -0.2901 2.4595 'International Tables Vol C Tables 4.2.6.8 and 6.1.1.4'
N N 0.0061 0.0033 'International Tables Vol C Tables 4.2.6.8 and 6.1.1.4'
O O 0.0106 0.0060 'International Tables Vol C Tables 4.2.6.8 and 6.1.1.4'

loop_
_geom_angle_atom_site_label_1
_geom_angle_atom_site_label_2
_geom_angle_atom_site_label_3
_geom_angle
_geom_angle_site_symmetry_1
_geom_angle_site_symmetry_3
_geom_angle_publ_flag
C23 N1 C25 124.75(17) . . ?
C23 N1 C27 118.56(16) . . ?
C25 N1 C27 116.64(16) . . ?
C24 N2 C25 125.29(16) . . ?
C24 N2 C26 118.06(18) . . ?
C25 N2 C26 116.57(17) . . ?
C14 N3 C16 107.09(14) . . ?
C14 N4 C7 124.91(15) . . ?
C14 N4 C15 108.57(14) . . ?
C15 N4 C7 118.36(15) . . ?
C2 C1 H1 120.3 . . ?
C2 C1 C6 119.5(2) . . ?
C6 C1 H1 120.3 . . ?
C1 C2 H2 119.9 . . ?
C1 C2 C3 120.2(2) . . ?
C3 C2 H2 119.9 . . ?
C2 C3 H3 119.6 . . ?
C2 C3 C4 120.7(2) . . ?
C4 C3 H3 119.6 . . ?
C3 C4 C7 118.89(18) . . ?
C5 C4 C3 118.48(19) . . ?
C5 C4 C7 122.45(17) . . ?
C4 C5 H5 119.7 . . ?
C6 C5 C4 120.67(19) . . ?
C6 C5 H5 119.7 . . ?
C1 C6 C5 120.4(2) . . ?
C1 C6 H6 119.8 . . ?
C5 C6 H6 119.8 . . ?
N4 C7 C4 116.21(15) . . ?
N4 C7 H7A 108.2 . . ?
N4 C7 H7B 108.2 . . ?
C4 C7 H7A 108.2 . . ?
C4 C7 H7B 108.2 . . ?
H7A C7 H7B 107.4 . . ?
C9 C8 H8 120.1 . . ?
C9 C8 C13 119.9(2) . . ?
C13 C8 H8 120.1 . . ?
C8 C9 H9 119.9 . . ?
C8 C9 C10 120.16(18) . . ?
C10 C9 H9 119.9 . . ?
C9 C10 C14 122.05(16) . . ?
C11 C10 C9 119.61(17) . . ?
C11 C10 C14 118.30(17) . . ?
C10 C11 H11 120.1 . . ?
C12 C11 C10 119.89(19) . . ?
C12 C11 H11 120.1 . . ?
C11 C12 H12 119.9 . . ?
C13 C12 C11 120.20(19) . . ?
C13 C12 H12 119.9 . . ?
C8 C13 H13 119.9 . . ?
C12 C13 C8 120.18(19) . . ?
C12 C13 H13 119.9 . . ?
N3 C14 N4 117.30(16) . . ?
N3 C14 C10 120.90(16) . . ?
N4 C14 C10 121.73(15) . . ?
N4 C15 H15 108.6 . . ?
N4 C15 C16 101.14(13) . . ?
N4 C15 C17 111.87(15) . . ?
C16 C15 H15 108.6 . . ?
C17 C15 H15 108.6 . . ?
C17 C15 C16 117.69(14) . . ?
N3 C16 C15 105.73(13) . . ?
N3 C16 C23 107.44(14) . . ?
N3 C16 C24 105.12(14) . . ?
C23 C16 C15 108.32(14) . . ?
C24 C16 C15 113.94(14) . . ?
C24 C16 C23 115.58(15) . . ?
C18 C17 C15 121.31(17) . . ?
C18 C17 C22 116.79(17) . . ?
C22 C17 C15 121.82(17) . . ?
C17 C18 H18 119.0 . . ?
C19 C18 C17 121.94(18) . . ?
C19 C18 H18 119.0 . . ?
C18 C19 H19 120.1 . . ?
C18 C19 C20 119.7(2) . . ?
C20 C19 H19 120.1 . . ?
C19 C20 H20 120.1 . . ?
C21 C20 C19 119.80(18) . . ?
C21 C20 H20 120.1 . . ?
C20 C21 H21 120.3 . . ?
C20 C21 C22 119.45(19) . . ?
C22 C21 H21 120.3 . . ?
C17 C22 Br1 119.92(14) . . ?
C21 C22 Br1 117.74(14) . . ?
C21 C22 C17 122.30(19) . . ?
O1 C23 N1 121.48(18) . . ?
O1 C23 C16 119.91(17) . . ?
N1 C23 C16 118.61(16) . . ?
O2 C24 N2 121.65(17) . . ?
O2 C24 C16 120.82(17) . . ?
N2 C24 C16 117.44(17) . . ?
O3 C25 N1 121.3(2) . . ?
O3 C25 N2 120.96(19) . . ?
N1 C25 N2 117.74(17) . . ?
N2 C26 H26A 109.5 . . ?
N2 C26 H26B 109.5 . . ?
N2 C26 H26C 109.5 . . ?
H26A C26 H26B 109.5 . . ?
H26A C26 H26C 109.5 . . ?
H26B C26 H26C 109.5 . . ?
N1 C27 H27A 109.5 . . ?
N1 C27 H27B 109.5 . . ?
N1 C27 H27C 109.5 . . ?
H27A C27 H27B 109.5 . . ?
H27A C27 H27C 109.5 . . ?
H27B C27 H27C 109.5 . . ?

loop_
_geom_bond_atom_site_label_1
_geom_bond_atom_site_label_2
_geom_bond_distance
_geom_bond_site_symmetry_2
_geom_bond_publ_flag
Br1 C22 1.901(2) . ?
O1 C23 1.206(2) . ?
O2 C24 1.206(2) . ?
O3 C25 1.207(2) . ?
N1 C23 1.371(2) . ?
N1 C25 1.383(3) . ?
N1 C27 1.470(3) . ?
N2 C24 1.380(2) . ?
N2 C25 1.393(3) . ?
N2 C26 1.471(2) . ?
N3 C14 1.284(2) . ?
N3 C16 1.473(2) . ?
N4 C7 1.467(2) . ?
N4 C14 1.377(2) . ?
N4 C15 1.459(2) . ?
C1 H1 0.9500 . ?
C1 C2 1.380(4) . ?
C1 C6 1.382(3) . ?
C2 H2 0.9500 . ?
C2 C3 1.383(3) . ?
C3 H3 0.9500 . ?
C3 C4 1.392(3) . ?
C4 C5 1.387(3) . ?
C4 C7 1.515(3) . ?
C5 H5 0.9500 . ?
C5 C6 1.383(3) . ?
C6 H6 0.9500 . ?
C7 H7A 0.9900 . ?
C7 H7B 0.9900 . ?
C8 H8 0.9500 . ?
C8 C9 1.385(3) . ?
C8 C13 1.385(3) . ?
C9 H9 0.9500 . ?
C9 C10 1.394(3) . ?
C10 C11 1.390(3) . ?
C10 C14 1.481(2) . ?
C11 H11 0.9500 . ?
C11 C12 1.387(3) . ?
C12 H12 0.9500 . ?
C12 C13 1.382(3) . ?
C13 H13 0.9500 . ?
C15 H15 1.0000 . ?
C15 C16 1.589(2) . ?
C15 C17 1.524(2) . ?
C16 C23 1.519(3) . ?
C16 C24 1.519(2) . ?
C17 C18 1.391(3) . ?
C17 C22 1.395(3) . ?
C18 H18 0.9500 . ?
C18 C19 1.386(3) . ?
C19 H19 0.9500 . ?
C19 C20 1.387(3) . ?
C20 H20 0.9500 . ?
C20 C21 1.383(3) . ?
C21 H21 0.9500 . ?
C21 C22 1.384(3) . ?
C26 H26A 0.9800 . ?
C26 H26B 0.9800 . ?
C26 H26C 0.9800 . ?
C27 H27A 0.9800 . ?
C27 H27B 0.9800 . ?
C27 H27C 0.9800 . ?

loop_
_geom_torsion_atom_site_label_1
_geom_torsion_atom_site_label_2
_geom_torsion_atom_site_label_3
_geom_torsion_atom_site_label_4
_geom_torsion
_geom_torsion_site_symmetry_1
_geom_torsion_site_symmetry_2
_geom_torsion_site_symmetry_3
_geom_torsion_site_symmetry_4
_geom_torsion_publ_flag
N3 C16 C23 O1 57.3(2) . . . . ?
N3 C16 C23 N1 -123.54(17) . . . . ?
N3 C16 C24 O2 -55.7(2) . . . . ?
N3 C16 C24 N2 120.93(17) . . . . ?
N4 C15 C16 N3 -3.36(17) . . . . ?
N4 C15 C16 C23 111.56(16) . . . . ?
N4 C15 C16 C24 -118.30(16) . . . . ?
N4 C15 C17 C18 9.1(2) . . . . ?
N4 C15 C17 C22 -167.55(16) . . . . ?
C1 C2 C3 C4 0.2(4) . . . . ?
C2 C1 C6 C5 -1.4(3) . . . . ?
C2 C3 C4 C5 -1.2(3) . . . . ?
C2 C3 C4 C7 -176.5(2) . . . . ?
C3 C4 C5 C6 1.0(3) . . . . ?
C3 C4 C7 N4 -143.06(18) . . . . ?
C4 C5 C6 C1 0.3(3) . . . . ?
C5 C4 C7 N4 41.8(2) . . . . ?
C6 C1 C2 C3 1.1(4) . . . . ?
C7 N4 C14 N3 148.77(18) . . . . ?
C7 N4 C14 C10 -34.4(3) . . . . ?
C7 N4 C15 C16 -148.55(15) . . . . ?
C7 N4 C15 C17 85.34(19) . . . . ?
C7 C4 C5 C6 176.08(19) . . . . ?
C8 C9 C10 C11 -2.7(3) . . . . ?
C8 C9 C10 C14 179.43(18) . . . . ?
C9 C8 C13 C12 2.1(3) . . . . ?
C9 C10 C11 C12 2.1(3) . . . . ?
C9 C10 C14 N3 141.24(19) . . . . ?
C9 C10 C14 N4 -35.5(3) . . . . ?
C10 C11 C12 C13 0.6(3) . . . . ?
C11 C10 C14 N3 -36.6(3) . . . . ?
C11 C10 C14 N4 146.63(18) . . . . ?
C11 C12 C13 C8 -2.7(3) . . . . ?
C13 C8 C9 C10 0.6(3) . . . . ?
C14 N3 C16 C15 4.08(19) . . . . ?
C14 N3 C16 C23 -111.44(16) . . . . ?
C14 N3 C16 C24 124.94(16) . . . . ?
C14 N4 C7 C4 -75.4(2) . . . . ?
C14 N4 C15 C16 1.60(18) . . . . ?
C14 N4 C15 C17 -124.51(16) . . . . ?
C14 C10 C11 C12 -179.93(17) . . . . ?
C15 N4 C7 C4 69.5(2) . . . . ?
C15 N4 C14 N3 1.0(2) . . . . ?
C15 N4 C14 C10 177.89(16) . . . . ?
C15 C16 C23 O1 -56.5(2) . . . . ?
C15 C16 C23 N1 122.66(17) . . . . ?
C15 C16 C24 O2 59.6(2) . . . . ?
C15 C16 C24 N2 -123.77(17) . . . . ?
C15 C17 C18 C19 -175.98(17) . . . . ?
C15 C17 C22 Br1 -1.3(2) . . . . ?
C15 C17 C22 C21 176.64(16) . . . . ?
C16 N3 C14 N4 -3.4(2) . . . . ?
C16 N3 C14 C10 179.74(16) . . . . ?
C16 C15 C17 C18 -107.4(2) . . . . ?
C16 C15 C17 C22 76.0(2) . . . . ?
C17 C15 C16 N3 118.79(17) . . . . ?
C17 C15 C16 C23 -126.30(17) . . . . ?
C17 C15 C16 C24 3.8(2) . . . . ?
C17 C18 C19 C20 -0.7(3) . . . . ?
C18 C17 C22 Br1 -178.10(13) . . . . ?
C18 C17 C22 C21 -0.2(3) . . . . ?
C18 C19 C20 C21 -0.1(3) . . . . ?
C19 C20 C21 C22 0.7(3) . . . . ?
C20 C21 C22 Br1 177.36(14) . . . . ?
C20 C21 C22 C17 -0.6(3) . . . . ?
C22 C17 C18 C19 0.8(3) . . . . ?
C23 N1 C25 O3 -178.4(2) . . . . ?
C23 N1 C25 N2 3.3(3) . . . . ?
C23 C16 C24 O2 -174.01(17) . . . . ?
C23 C16 C24 N2 2.7(2) . . . . ?
C24 N2 C25 O3 173.9(2) . . . . ?
C24 N2 C25 N1 -7.8(3) . . . . ?
C24 C16 C23 O1 174.27(17) . . . . ?
C24 C16 C23 N1 -6.6(2) . . . . ?
C25 N1 C23 O1 -177.08(19) . . . . ?
C25 N1 C23 C16 3.8(3) . . . . ?
C25 N2 C24 O2 -178.79(18) . . . . ?
C25 N2 C24 C16 4.6(3) . . . . ?
C26 N2 C24 O2 -2.3(3) . . . . ?
C26 N2 C24 C16 -178.93(17) . . . . ?
C26 N2 C25 O3 -2.6(3) . . . . ?
C26 N2 C25 N1 175.64(18) . . . . ?
C27 N1 C23 O1 5.5(3) . . . . ?
C27 N1 C23 C16 -173.60(17) . . . . ?
C27 N1 C25 O3 -1.0(3) . . . . ?
C27 N1 C25 N2 -179.30(17) . . . . ?
